data_4323068
loop_
_publ_author_name
'Martin Tschinkl'
'Annette Schier'
'J\"urgen Riede'
'Fran\,cois P. Gabba\"i'

_publ_section_title
;
 Perfluorinated Diindacycles
;
_journal_name_full 'Inorganic Chemistry'
_journal_page_first 5097
_journal_page_last 5101
_journal_paper_doi 10.1021/ic980403o
_journal_volume 37
_journal_year 1998
_chemical_formula_sum 'C28 H32 Br2 F8 In2 O4'
_chemical_formula_weight 974.00
_chemical_name_systematic
; 
 ? 
;
_space_group_IT_number 14
_symmetry_cell_setting monoclinic
_symmetry_space_group_name_Hall '-P 2yn'
_symmetry_space_group_name_H-M 'P 1 21/n 1'
_atom_sites_solution_hydrogens geom
_atom_sites_solution_primary direct
_atom_sites_solution_secondary difmap
_audit_creation_method SHELXL
_cell_angle_alpha 90.00
_cell_angle_beta 97.860(10)
_cell_angle_gamma 90.00
_cell_formula_units_Z 2
_cell_length_a 10.2580(10)
_cell_length_b 13.9260(10)
_cell_length_c 11.8920(10)
_cell_measurement_temperature 195(2)
_cell_volume 1682.8(3)
_computing_structure_refinement 'SHELXL-93 (Sheldrick, 1993)'
_computing_structure_solution 'SHELXS-86 (Sheldrick, 1990)'
_diffrn_ambient_temperature 195(2)
_diffrn_radiation_monochromator graphite
_diffrn_radiation_source 'fine-focus sealed tube'
_diffrn_radiation_type MoK\a
_diffrn_radiation_wavelength 0.71073
_diffrn_reflns_av_R_equivalents 0.0342
_diffrn_reflns_av_sigmaI/netI 0.0297
_diffrn_reflns_limit_h_max 13
_diffrn_reflns_limit_h_min -13
_diffrn_reflns_limit_k_max 18
_diffrn_reflns_limit_k_min 0
_diffrn_reflns_limit_l_max 8
_diffrn_reflns_limit_l_min 0
_diffrn_reflns_number 3113
_diffrn_reflns_theta_max 27.97
_diffrn_reflns_theta_min 3.18
_exptl_absorpt_coefficient_mu 3.820
_exptl_crystal_density_diffrn 1.922
_exptl_crystal_F_000 944
_refine_diff_density_max 0.747
_refine_diff_density_min -0.802
_refine_diff_density_rms 0.088
_refine_ls_extinction_method none
_refine_ls_goodness_of_fit_all 1.035
_refine_ls_goodness_of_fit_obs 1.113
_refine_ls_matrix_type full
_refine_ls_number_parameters 199
_refine_ls_number_reflns 2602
_refine_ls_number_restraints 0
_refine_ls_restrained_S_all 1.062
_refine_ls_restrained_S_obs 1.113
_refine_ls_R_factor_all 0.0706
_refine_ls_R_factor_obs 0.0388
_refine_ls_shift/esd_max 0.000
_refine_ls_shift/esd_mean 0.000
_refine_ls_structure_factor_coef Fsqd
_refine_ls_weighting_details 'w=1/[\s^2^(Fo^2^)+(0.0568P)^2^+2.6550P] where P=(Fo^2^+2Fc^2^)/3'
_refine_ls_weighting_scheme calc
_refine_ls_wR_factor_all 0.1121
_refine_ls_wR_factor_obs 0.0983
_reflns_number_observed 2106
_reflns_number_total 2935
_reflns_observed_criterion >2sigma(I)
_cod_data_source_file ic980403o_3.cif
_cod_data_source_block mart281
_cod_depositor_comments
;
The following automatic conversions were performed:

'_refine_ls_weighting_scheme' value 'calc
w=1/[\s^2^(Fo^2^)+(0.0568P)^2^+2.6550P] where P=(Fo^2^+2Fc^2^)/3' was
changed to 'calc'. New tag '_refine_ls_weighting_details' was
created. The value of the new tag was set to
'w=1/[\s^2^(Fo^2^)+(0.0568P)^2^+2.6550P] where P=(Fo^2^+2Fc^2^)/3'.

Automatic conversion script
Id: cif_fix_values 3143 2015-03-26 13:38:13Z robertas 
;
_cod_original_cell_volume 1682.8(2)
_cod_database_code 4323068

loop_
_symmetry_equiv_pos_as_xyz
'x, y, z'
'-x+1/2, y+1/2, -z+1/2'
'-x, -y, -z'
'x-1/2, -y-1/2, z-1/2'

loop_
_atom_site_aniso_label
_atom_site_aniso_U_11
_atom_site_aniso_U_22
_atom_site_aniso_U_33
_atom_site_aniso_U_23
_atom_site_aniso_U_13
_atom_site_aniso_U_12
In 0.0450(2) 0.0489(2) 0.0533(4) -0.0029(2) 0.0063(2) 0.0051(2)
Br 0.1225(7) 0.0890(6) 0.0750(7) -0.0315(5) 0.0108(5) 0.0127(5)
C1 0.039(2) 0.035(3) 0.061(5) 0.009(3) 0.008(2) 0.002(2)
C2 0.037(2) 0.040(3) 0.067(5) 0.003(3) 0.005(2) 0.000(2)
C3 0.049(3) 0.061(4) 0.063(6) -0.007(3) 0.002(3) -0.001(3)
C4 0.038(3) 0.063(4) 0.080(6) 0.017(4) -0.005(3) -0.004(2)
C5 0.036(2) 0.050(3) 0.088(6) 0.022(3) 0.014(3) 0.009(2)
C6 0.048(3) 0.046(3) 0.063(5) 0.004(3) 0.019(3) 0.005(2)
C11 0.052(3) 0.086(5) 0.163(9) 0.034(6) 0.007(4) -0.013(3)
C12 0.099(6) 0.101(7) 0.230(13) 0.066(8) -0.018(7) -0.040(6)
C13 0.108(8) 0.089(7) 0.358(21) 0.109(10) -0.052(10) -0.020(6)
C14 0.064(4) 0.071(5) 0.130(8) 0.038(5) 0.007(4) 0.004(3)
C21 0.070(4) 0.109(7) 0.120(8) 0.060(6) 0.008(5) 0.004(4)
C22 0.101(6) 0.143(9) 0.144(10) 0.080(8) 0.001(6) -0.003(6)
C23 0.097(6) 0.120(7) 0.112(9) 0.047(6) 0.044(5) -0.002(5)
C24 0.066(4) 0.135(8) 0.131(9) 0.061(7) 0.037(5) 0.017(4)
F3 0.061(2) 0.114(3) 0.085(4) -0.030(3) -0.014(2) 0.004(2)
F4 0.045(2) 0.104(3) 0.118(4) -0.001(3) -0.020(2) 0.000(2)
F5 0.041(2) 0.067(2) 0.123(4) 0.024(2) 0.024(2) 0.014(2)
F6 0.065(2) 0.080(3) 0.083(3) 0.002(2) 0.021(2) 0.026(2)
O1 0.057(2) 0.049(2) 0.088(4) 0.009(2) 0.013(2) -0.004(2)
O2 0.054(2) 0.089(3) 0.075(4) 0.035(3) 0.011(2) 0.010(2)

loop_
_atom_site_label
_atom_site_type_symbol
_atom_site_fract_x
_atom_site_fract_y
_atom_site_fract_z
_atom_site_U_iso_or_equiv
_atom_site_thermal_displace_type
_atom_site_occupancy
_atom_site_calc_flag
_atom_site_refinement_flags
_atom_site_disorder_group
In In -0.00542(3) 0.57083(3) 0.12612(4) 0.0491(2) Uani 1 d . .
Br Br -0.00177(9) 0.69613(7) 0.27730(8) 0.0957(3) Uani 1 d . .
C1 C -0.1808(4) 0.5504(3) 0.0048(5) 0.0450(15) Uani 1 d . .
C2 C -0.1739(4) 0.5017(4) -0.0977(6) 0.048(2) Uani 1 d . .
C3 C -0.2851(5) 0.4985(5) -0.1769(6) 0.058(2) Uani 1 d . .
C4 C -0.4024(5) 0.5386(5) -0.1595(7) 0.062(2) Uani 1 d . .
C5 C -0.4111(5) 0.5841(4) -0.0586(7) 0.057(2) Uani 1 d . .
C6 C -0.3002(5) 0.5889(4) 0.0207(6) 0.051(2) Uani 1 d . .
C11 C 0.1849(6) 0.7355(6) 0.0129(9) 0.101(3) Uani 1 d . .
H11A H 0.2234(6) 0.7343(6) 0.0912(9) 0.151 Uiso 1 d R .
H11B H 0.2407(6) 0.7003(6) -0.0310(9) 0.151 Uiso 1 d R .
C12 C 0.1695(10) 0.8341(7) -0.0287(12) 0.147(5) Uani 1 d . .
H12A H 0.2117(10) 0.8425(7) -0.0953(12) 0.220 Uiso 1 d R .
H12B H 0.2089(10) 0.8778(7) 0.0286(12) 0.220 Uiso 1 d R .
C13 C 0.0372(10) 0.8534(7) -0.0521(14) 0.193(8) Uani 1 d . .
H13A H 0.0191(10) 0.8789(7) -0.1277(14) 0.289 Uiso 1 d R .
H13B H 0.0124(10) 0.9010(7) -0.0005(14) 0.289 Uiso 1 d R .
C14 C -0.0373(7) 0.7673(5) -0.0453(8) 0.089(3) Uani 1 d . .
H14A H -0.0818(7) 0.7493(5) -0.1186(8) 0.134 Uiso 1 d R .
H14B H -0.1018(7) 0.7773(5) 0.0049(8) 0.134 Uiso 1 d R .
C21 C 0.0299(7) 0.4067(7) 0.3298(8) 0.100(3) Uani 1 d . .
H21A H 0.0918(7) 0.3698(7) 0.2940(8) 0.150 Uiso 1 d R .
H21B H 0.0774(7) 0.4541(7) 0.3779(8) 0.150 Uiso 1 d R .
C22 C -0.0400(9) 0.3442(8) 0.3919(9) 0.131(4) Uani 1 d . .
H22A H -0.0031(9) 0.3462(8) 0.4706(9) 0.196 Uiso 1 d R .
H22B H -0.0371(9) 0.2791(8) 0.3657(9) 0.196 Uiso 1 d R .
C23 C -0.1778(8) 0.3820(7) 0.3794(8) 0.107(3) Uani 1 d . .
H23A H -0.1944(8) 0.4192(7) 0.4440(8) 0.160 Uiso 1 d R .
H23B H -0.2387(8) 0.3292(7) 0.3697(8) 0.160 Uiso 1 d R .
C24 C -0.1901(7) 0.4409(7) 0.2772(9) 0.109(3) Uani 1 d . .
H24A H -0.2260(7) 0.5027(7) 0.2919(9) 0.163 Uiso 1 d R .
H24B H -0.2472(7) 0.4107(7) 0.2166(9) 0.163 Uiso 1 d R .
F3 F -0.2828(4) 0.4531(3) -0.2770(4) 0.0892(13) Uani 1 d . .
F4 F -0.5091(3) 0.5337(3) -0.2378(4) 0.0921(14) Uani 1 d . .
F5 F -0.5259(3) 0.6226(3) -0.0386(4) 0.0762(12) Uani 1 d . .
F6 F -0.3136(3) 0.6341(3) 0.1196(4) 0.0751(11) Uani 1 d . .
O1 O 0.0531(4) 0.6957(3) -0.0005(4) 0.0646(12) Uani 1 d . .
O2 O -0.0596(4) 0.4510(3) 0.2476(4) 0.0727(14) Uani 1 d . .

loop_
_atom_type_symbol
_atom_type_description
_atom_type_scat_dispersion_real
_atom_type_scat_dispersion_imag
_atom_type_scat_source
C C 0.0033 0.0016 'International Tables Vol C Tables 4.2.6.8 and 6.1.1.4'
H H 0.0000 0.0000 'International Tables Vol C Tables 4.2.6.8 and 6.1.1.4'
O O 0.0106 0.0060 'International Tables Vol C Tables 4.2.6.8 and 6.1.1.4'
F F 0.0171 0.0103 'International Tables Vol C Tables 4.2.6.8 and 6.1.1.4'
Br Br -0.2901 2.4595 'International Tables Vol C Tables 4.2.6.8 and 6.1.1.4'
In In -0.7276 1.3100 'International Tables Vol C Tables 4.2.6.8 and 6.1.1.4'

loop_
_geom_angle_atom_site_label_1
_geom_angle_atom_site_label_2
_geom_angle_atom_site_label_3
_geom_angle
_geom_angle_site_symmetry_1
_geom_angle_site_symmetry_3
_geom_angle_publ_flag
C2 In C1 118.7(2) 3_565 . ?
C2 In O2 92.4(2) 3_565 . ?
C1 In O2 94.1(2) . . ?
C2 In O1 87.1(2) 3_565 . ?
C1 In O1 86.2(2) . . ?
O2 In O1 179.52(13) . . ?
C2 In Br 120.5(2) 3_565 . ?
C1 In Br 120.00(14) . . ?
O2 In Br 92.05(14) . . ?
O1 In Br 88.02(11) . . ?
C6 C1 C2 117.4(5) . . ?
C6 C1 In 122.1(5) . . ?
C2 C1 In 120.4(3) . . ?
C3 C2 C1 118.3(5) . . ?
C3 C2 In 121.3(5) . 3_565 ?
C1 C2 In 120.4(4) . 3_565 ?
F3 C3 C4 116.5(6) . . ?
F3 C3 C2 120.4(5) . . ?
C4 C3 C2 123.1(7) . . ?
F4 C4 C5 119.2(6) . . ?
F4 C4 C3 121.7(7) . . ?
C5 C4 C3 119.0(6) . . ?
F5 C5 C4 120.2(6) . . ?
F5 C5 C6 121.4(7) . . ?
C4 C5 C6 118.5(5) . . ?
F6 C6 C1 119.9(5) . . ?
F6 C6 C5 116.4(5) . . ?
C1 C6 C5 123.7(6) . . ?
C12 C11 O1 105.4(6) . . ?
C12 C11 H11A 110.9(7) . . ?
O1 C11 H11A 110.7(4) . . ?
C12 C11 H11B 109.9(7) . . ?
O1 C11 H11B 111.2(4) . . ?
H11A C11 H11B 108.8 . . ?
C13 C12 C11 108.2(7) . . ?
C13 C12 H12A 110.7(9) . . ?
C11 C12 H12A 110.7(7) . . ?
C13 C12 H12B 109.1(9) . . ?
C11 C12 H12B 109.9(6) . . ?
H12A C12 H12B 108.3 . . ?
C12 C13 C14 110.2(8) . . ?
C12 C13 H13A 108.7(9) . . ?
C14 C13 H13A 109.1(7) . . ?
C12 C13 H13B 110.3(9) . . ?
C14 C13 H13B 110.6(8) . . ?
H13A C13 H13B 108.0 . . ?
C13 C14 O1 106.5(6) . . ?
C13 C14 H14A 111.0(7) . . ?
O1 C14 H14A 111.3(4) . . ?
C13 C14 H14B 109.4(8) . . ?
O1 C14 H14B 109.9(4) . . ?
H14A C14 H14B 108.7 . . ?
O2 C21 C22 108.0(7) . . ?
O2 C21 H21A 109.8(5) . . ?
C22 C21 H21A 108.6(6) . . ?
O2 C21 H21B 110.3(5) . . ?
C22 C21 H21B 111.5(7) . . ?
H21A C21 H21B 108.6 . . ?
C21 C22 C23 105.9(7) . . ?
C21 C22 H22A 109.6(6) . . ?
C23 C22 H22A 109.1(6) . . ?
C21 C22 H22B 112.0(7) . . ?
C23 C22 H22B 111.7(6) . . ?
H22A C22 H22B 108.5 . . ?
C24 C23 C22 104.7(6) . . ?
C24 C23 H23A 111.0(6) . . ?
C22 C23 H23A 112.2(7) . . ?
C24 C23 H23B 110.4(6) . . ?
C22 C23 H23B 109.5(6) . . ?
H23A C23 H23B 109.0 . . ?
O2 C24 C23 106.4(6) . . ?
O2 C24 H24A 110.5(5) . . ?
C23 C24 H24A 110.1(6) . . ?
O2 C24 H24B 110.6(5) . . ?
C23 C24 H24B 110.7(6) . . ?
H24A C24 H24B 108.6 . . ?
C14 O1 C11 109.0(5) . . ?
C14 O1 In 122.2(4) . . ?
C11 O1 In 120.7(4) . . ?
C21 O2 C24 109.4(6) . . ?
C21 O2 In 124.4(4) . . ?
C24 O2 In 122.1(4) . . ?

loop_
_geom_bond_atom_site_label_1
_geom_bond_atom_site_label_2
_geom_bond_distance
_geom_bond_site_symmetry_2
_geom_bond_publ_flag
In C2 2.165(5) 3_565 ?
In C1 2.166(5) . ?
In O2 2.324(4) . ?
In O1 2.429(4) . ?
In Br 2.5020(9) . ?
C1 C6 1.374(7) . ?
C1 C2 1.404(8) . ?
C2 C3 1.377(8) . ?
C2 In 2.165(5) 3_565 ?
C3 F3 1.350(8) . ?
C3 C4 1.368(8) . ?
C4 F4 1.338(7) . ?
C4 C5 1.369(10) . ?
C5 F5 1.345(6) . ?
C5 C6 1.376(8) . ?
C6 F6 1.357(7) . ?
C11 C12 1.460(11) . ?
C11 O1 1.450(7) . ?
C11 H11A 0.96 . ?
C11 H11B 0.96 . ?
C12 C13 1.374(13) . ?
C12 H12A 0.96 . ?
C12 H12B 0.96 . ?
C13 C14 1.430(11) . ?
C13 H13A 0.96 . ?
C13 H13B 0.96 . ?
C14 O1 1.415(7) . ?
C14 H14A 0.96 . ?
C14 H14B 0.96 . ?
C21 O2 1.390(8) . ?
C21 C22 1.401(11) . ?
C21 H21A 0.96 . ?
C21 H21B 0.96 . ?
C22 C23 1.497(12) . ?
C22 H22A 0.96 . ?
C22 H22B 0.96 . ?
C23 C24 1.458(12) . ?
C23 H23A 0.96 . ?
C23 H23B 0.96 . ?
C24 O2 1.437(8) . ?
C24 H24A 0.96 . ?
C24 H24B 0.96 . ?

loop_
_geom_torsion_atom_site_label_1
_geom_torsion_atom_site_label_2
_geom_torsion_atom_site_label_3
_geom_torsion_atom_site_label_4
_geom_torsion
_geom_torsion_site_symmetry_1
_geom_torsion_site_symmetry_2
_geom_torsion_site_symmetry_3
_geom_torsion_site_symmetry_4
_geom_torsion_publ_flag
C2 In C1 C6 175.8(4) 3_565 . . . ?
O2 In C1 C6 80.7(4) . . . . ?
O1 In C1 C6 -99.6(4) . . . . ?
Br In C1 C6 -14.1(5) . . . . ?
C2 In C1 C2 -8.4(6) 3_565 . . . ?
O2 In C1 C2 -103.5(4) . . . . ?
O1 In C1 C2 76.2(4) . . . . ?
Br In C1 C2 161.8(4) . . . . ?
C6 C1 C2 C3 2.2(8) . . . . ?
In C1 C2 C3 -173.8(4) . . . . ?
C6 C1 C2 In -175.4(4) . . . 3_565 ?
In C1 C2 In 8.5(6) . . . 3_565 ?
C1 C2 C3 F3 179.5(5) . . . . ?
In C2 C3 F3 -2.9(8) 3_565 . . . ?
C1 C2 C3 C4 -1.5(9) . . . . ?
In C2 C3 C4 176.2(5) 3_565 . . . ?
F3 C3 C4 F4 -0.4(9) . . . . ?
C2 C3 C4 F4 -179.5(6) . . . . ?
F3 C3 C4 C5 178.9(6) . . . . ?
C2 C3 C4 C5 -0.2(10) . . . . ?
F4 C4 C5 F5 0.5(9) . . . . ?
C3 C4 C5 F5 -178.7(5) . . . . ?
F4 C4 C5 C6 -179.7(5) . . . . ?
C3 C4 C5 C6 1.1(9) . . . . ?
C2 C1 C6 F6 177.9(5) . . . . ?
In C1 C6 F6 -6.1(7) . . . . ?
C2 C1 C6 C5 -1.5(8) . . . . ?
In C1 C6 C5 174.5(4) . . . . ?
F5 C5 C6 F6 0.2(8) . . . . ?
C4 C5 C6 F6 -179.6(5) . . . . ?
F5 C5 C6 C1 179.6(5) . . . . ?
C4 C5 C6 C1 -0.2(9) . . . . ?
O1 C11 C12 C13 6.5(15) . . . . ?
C11 C12 C13 C14 -9.2(18) . . . . ?
C12 C13 C14 O1 8.3(16) . . . . ?
O2 C21 C22 C23 -24.1(13) . . . . ?
C21 C22 C23 C24 21.3(13) . . . . ?
C22 C23 C24 O2 -10.7(12) . . . . ?
C13 C14 O1 C11 -4.0(12) . . . . ?
C13 C14 O1 In 144.9(9) . . . . ?
C12 C11 O1 C14 -1.4(11) . . . . ?
C12 C11 O1 In -150.7(7) . . . . ?
C2 In O1 C14 167.1(6) 3_565 . . . ?
C1 In O1 C14 48.0(6) . . . . ?
O2 In O1 C14 -170.5(729) . . . . ?
Br In O1 C14 -72.2(6) . . . . ?
C2 In O1 C11 -47.6(5) 3_565 . . . ?
C1 In O1 C11 -166.7(5) . . . . ?
O2 In O1 C11 -25.2(214) . . . . ?
Br In O1 C11 73.1(5) . . . . ?
C22 C21 O2 C24 17.8(12) . . . . ?
C22 C21 O2 In 175.3(7) . . . . ?
C23 C24 O2 C21 -3.7(11) . . . . ?
C23 C24 O2 In -161.8(6) . . . . ?
C2 In O2 C21 41.9(7) 3_565 . . . ?
C1 In O2 C21 160.9(7) . . . . ?
O1 In O2 C21 19.4(215) . . . . ?
Br In O2 C21 -78.8(7) . . . . ?
C2 In O2 C24 -163.3(7) 3_565 . . . ?
C1 In O2 C24 -44.2(7) . . . . ?
O1 In O2 C24 174.3(729) . . . . ?
Br In O2 C24 76.0(7) . . . . ?
